data_4079814
loop_
_publ_author_name
'Pal, Manoj K.'
'Kushwah, Nisha'
'Manna, Debashree'
'Wadawale, Amey'
'Sudarsan, V.'
'Ghanty, Tapan K.'
'Jain, Vimal K.'

_publ_section_title
;
 Diorgano-Gallium and -Indium Complexes Derived from Benzoazole Ligands:
 Synthesis, Characterization, Photoluminescence, and Computational Studies
;
_journal_issue 1
_journal_name_full Organometallics
_journal_page_first 104
_journal_paper_doi 10.1021/om300855x
_journal_volume 32
_journal_year 2013
_chemical_formula_sum 'C15 H14 Ga N O2'
_chemical_formula_weight 309.99
_chemical_name_systematic
;
 ?
;
_space_group_IT_number 19
_symmetry_cell_setting orthorhombic
_symmetry_Int_Tables_number 19
_symmetry_space_group_name_Hall 'P 2ac 2ab'
_symmetry_space_group_name_H-M 'P 21 21 21'
_atom_sites_solution_hydrogens geom
_atom_sites_solution_primary direct
_atom_sites_solution_secondary difmap
_audit_creation_method SHELXL-97
_cell_angle_alpha 90.00
_cell_angle_beta 90.00
_cell_angle_gamma 90.00
_cell_formula_units_Z 4
_cell_length_a 6.362(4)
_cell_length_b 13.419(5)
_cell_length_c 16.041(7)
_cell_measurement_reflns_used 25
_cell_measurement_temperature 298(2)
_cell_measurement_theta_max 12.2
_cell_measurement_theta_min 10.0
_cell_volume 1369.4(12)
_computing_cell_refinement WinAFC
_computing_data_collection WinAFC
_computing_data_reduction CrystalStructure
_computing_molecular_graphics 'ORTEP-3 for Windows'
_computing_publication_material 'WinGX 1.7.01'
_computing_structure_refinement 'SHELXL-97 (Sheldrick, 1997)'
_computing_structure_solution SIR-92
_diffrn_ambient_temperature 298(2)
_diffrn_measured_fraction_theta_full 0.999
_diffrn_measured_fraction_theta_max 0.999
_diffrn_measurement_device_type 'Rigaku AFC7S'
_diffrn_measurement_method \w-2\q
_diffrn_radiation_monochromator graphite
_diffrn_radiation_source 'fine-focus sealed tube'
_diffrn_radiation_type MoK\a
_diffrn_radiation_wavelength 0.71069
_diffrn_reflns_av_R_equivalents 0.0226
_diffrn_reflns_av_sigmaI/netI 0.0501
_diffrn_reflns_limit_h_max 8
_diffrn_reflns_limit_h_min -4
_diffrn_reflns_limit_k_max 9
_diffrn_reflns_limit_k_min -17
_diffrn_reflns_limit_l_max 0
_diffrn_reflns_limit_l_min -20
_diffrn_reflns_number 2608
_diffrn_reflns_theta_full 27.50
_diffrn_reflns_theta_max 27.50
_diffrn_reflns_theta_min 2.54
_diffrn_standards_decay_% -1.90
_diffrn_standards_interval_count 150
_diffrn_standards_number 3
_exptl_absorpt_coefficient_mu 2.005
_exptl_absorpt_correction_T_max 0.7530
_exptl_absorpt_correction_T_min 0.5009
_exptl_absorpt_correction_type psi-scan
_exptl_absorpt_process_details '(North, Phillips & Mathews, 1968)'
_exptl_crystal_colour colorless
_exptl_crystal_density_diffrn 1.504
_exptl_crystal_density_method 'not measured'
_exptl_crystal_description block
_exptl_crystal_F_000 632
_exptl_crystal_size_max 0.40
_exptl_crystal_size_mid 0.15
_exptl_crystal_size_min 0.15
_refine_diff_density_max 0.355
_refine_diff_density_min -0.335
_refine_diff_density_rms 0.069
_refine_ls_abs_structure_details 'Flack H D (1983), Acta Cryst. A39, 876-881'
_refine_ls_abs_structure_Flack 0.00(2)
_refine_ls_extinction_method none
_refine_ls_goodness_of_fit_ref 1.016
_refine_ls_hydrogen_treatment constr
_refine_ls_matrix_type full
_refine_ls_number_parameters 174
_refine_ls_number_reflns 2027
_refine_ls_number_restraints 0
_refine_ls_restrained_S_all 1.016
_refine_ls_R_factor_all 0.0648
_refine_ls_R_factor_gt 0.0313
_refine_ls_shift/su_max 0.001
_refine_ls_shift/su_mean 0.000
_refine_ls_structure_factor_coef Fsqd
_refine_ls_weighting_details 'calc w=1/[\s^2^(Fo^2^)+(0.0315P)^2^+0.3145P] where P=(Fo^2^+2Fc^2^)/3'
_refine_ls_weighting_scheme calc
_refine_ls_wR_factor_gt 0.0683
_refine_ls_wR_factor_ref 0.0800
_reflns_number_gt 1464
_reflns_number_total 2027
_reflns_threshold_expression >2sigma(I)
_cod_data_source_file om300855x_si_002.cif
_cod_data_source_block '[Me2Ga(hbo)]'
_cod_original_cell_volume 1369.4(11)
_cod_database_code 4079814

loop_
_symmetry_equiv_pos_as_xyz
'x, y, z'
'-x+1/2, -y, z+1/2'
'x+1/2, -y+1/2, -z'
'-x, y+1/2, -z+1/2'

loop_
_atom_site_label
_atom_site_type_symbol
_atom_site_fract_x
_atom_site_fract_y
_atom_site_fract_z
_atom_site_U_iso_or_equiv
_atom_site_adp_type
_atom_site_occupancy
_atom_site_symmetry_multiplicity
_atom_site_calc_flag
_atom_site_refinement_flags
Ga1 Ga 0.69202(9) 1.07837(4) 0.42844(3) 0.04600(16) Uani 1 1 d .
O2 O 0.6231(5) 0.8203(2) 0.2855(2) 0.0482(9) Uani 1 1 d .
O1 O 0.8843(6) 1.1031(2) 0.3409(2) 0.0654(12) Uani 1 1 d .
N1 N 0.6025(6) 0.9485(3) 0.3725(2) 0.0404(10) Uani 1 1 d .
C4 C 0.4502(8) 0.8042(4) 0.3365(3) 0.0460(12) Uani 1 1 d .
C10 C 0.8943(7) 0.9439(3) 0.2696(3) 0.0431(12) Uani 1 1 d .
C5 C 0.3125(10) 0.7265(4) 0.3350(3) 0.0554(14) Uani 1 1 d .
H5 H 0.3233 0.6748 0.2966 0.066 Uiso 1 1 calc R
C15 C 0.9970(9) 0.8839(4) 0.2118(3) 0.0542(14) Uani 1 1 d .
H15 H 0.9429 0.8212 0.1996 0.065 Uiso 1 1 calc R
C8 C 0.2818(8) 0.8863(4) 0.4500(3) 0.0515(13) Uani 1 1 d .
H8 H 0.2710 0.9388 0.4876 0.062 Uiso 1 1 calc R
C9 C 0.7076(8) 0.9088(3) 0.3107(3) 0.0423(11) Uani 1 1 d .
C3 C 0.4381(8) 0.8829(3) 0.3912(3) 0.0428(12) Uani 1 1 d .
C14 C 1.1761(9) 0.9154(4) 0.1724(3) 0.0633(14) Uani 1 1 d .
H14 H 1.2450 0.8740 0.1348 0.076 Uiso 1 1 calc R
C11 C 0.9723(8) 1.0414(4) 0.2888(3) 0.0467(13) Uani 1 1 d .
C12 C 1.1550(8) 1.0713(4) 0.2461(3) 0.0562(13) Uani 1 1 d .
H12 H 1.2105 1.1342 0.2566 0.067 Uiso 1 1 calc R
C13 C 1.2538(10) 1.0106(5) 0.1896(4) 0.0632(16) Uani 1 1 d .
H13 H 1.3739 1.0330 0.1624 0.076 Uiso 1 1 calc R
C7 C 0.1416(8) 0.8080(4) 0.4505(3) 0.0574(15) Uani 1 1 d .
H7 H 0.0338 0.8077 0.4897 0.069 Uiso 1 1 calc R
C6 C 0.1560(9) 0.7297(4) 0.3944(4) 0.0611(16) Uani 1 1 d .
H6 H 0.0582 0.6783 0.3968 0.073 Uiso 1 1 calc R
C1 C 0.8362(9) 1.0389(4) 0.5304(3) 0.0655(16) Uani 1 1 d .
H1A H 0.8792 0.9705 0.5261 0.098 Uiso 1 1 calc R
H1B H 0.7429 1.0465 0.5770 0.098 Uiso 1 1 calc R
H1C H 0.9577 1.0803 0.5384 0.098 Uiso 1 1 calc R
C2 C 0.4646(8) 1.1753(4) 0.4243(4) 0.0723(17) Uani 1 1 d .
H2A H 0.4746 1.2131 0.3737 0.108 Uiso 1 1 calc R
H2B H 0.4751 1.2194 0.4713 0.108 Uiso 1 1 calc R
H2C H 0.3320 1.1412 0.4260 0.108 Uiso 1 1 calc R

loop_
_atom_site_aniso_label
_atom_site_aniso_U_11
_atom_site_aniso_U_22
_atom_site_aniso_U_33
_atom_site_aniso_U_23
_atom_site_aniso_U_13
_atom_site_aniso_U_12
Ga1 0.0490(3) 0.0385(3) 0.0505(3) -0.0032(3) 0.0007(3) 0.0016(3)
O2 0.055(2) 0.0457(18) 0.0438(19) -0.0087(16) 0.0043(17) -0.0069(17)
O1 0.083(3) 0.045(2) 0.068(3) -0.0040(18) 0.029(2) -0.014(2)
N1 0.039(2) 0.043(2) 0.039(2) -0.0036(18) 0.0017(19) -0.0028(19)
C4 0.048(3) 0.050(3) 0.041(3) 0.004(2) 0.004(3) 0.000(3)
C10 0.044(3) 0.050(3) 0.036(3) 0.008(2) -0.003(2) -0.003(2)
C5 0.065(4) 0.046(3) 0.055(3) -0.001(2) -0.011(4) -0.010(3)
C15 0.059(3) 0.055(3) 0.049(3) -0.005(3) 0.001(3) 0.005(3)
C8 0.054(3) 0.047(3) 0.054(3) 0.003(2) 0.005(3) 0.000(3)
C9 0.045(3) 0.040(2) 0.042(2) 0.001(2) -0.008(3) 0.001(3)
C3 0.040(3) 0.046(3) 0.043(3) 0.003(2) -0.002(3) 0.001(2)
C14 0.060(3) 0.072(4) 0.058(3) -0.001(3) 0.010(3) 0.013(4)
C11 0.048(3) 0.050(3) 0.042(3) 0.010(2) -0.001(3) 0.000(3)
C12 0.055(3) 0.053(3) 0.060(3) 0.010(3) 0.004(3) -0.007(3)
C13 0.049(3) 0.079(4) 0.062(4) 0.016(3) 0.011(3) -0.002(3)
C7 0.044(3) 0.062(3) 0.066(4) 0.014(3) 0.005(3) -0.002(3)
C6 0.057(4) 0.056(3) 0.071(4) 0.009(3) -0.009(3) -0.016(3)
C1 0.068(4) 0.066(3) 0.062(3) -0.010(3) -0.014(3) 0.009(3)
C2 0.070(4) 0.060(3) 0.087(4) -0.007(4) -0.002(4) 0.020(3)

loop_
_atom_type_symbol
_atom_type_description
_atom_type_scat_dispersion_real
_atom_type_scat_dispersion_imag
_atom_type_scat_source
C C 0.0033 0.0016 'International Tables Vol C Tables 4.2.6.8 and 6.1.1.4'
H H 0.0000 0.0000 'International Tables Vol C Tables 4.2.6.8 and 6.1.1.4'
N N 0.0061 0.0033 'International Tables Vol C Tables 4.2.6.8 and 6.1.1.4'
O O 0.0106 0.0060 'International Tables Vol C Tables 4.2.6.8 and 6.1.1.4'
Ga Ga 0.2307 1.6083 'International Tables Vol C Tables 4.2.6.8 and 6.1.1.4'

loop_
_geom_angle_atom_site_label_1
_geom_angle_atom_site_label_2
_geom_angle_atom_site_label_3
_geom_angle
O1 Ga1 C2 109.8(2)
O1 Ga1 C1 111.5(2)
C2 Ga1 C1 124.1(3)
O1 Ga1 N1 90.23(15)
C2 Ga1 N1 110.4(2)
C1 Ga1 N1 105.59(19)
C9 O2 C4 105.9(4)
C11 O1 Ga1 129.9(3)
C9 N1 C3 106.7(4)
C9 N1 Ga1 122.5(3)
C3 N1 Ga1 130.6(3)
C5 C4 C3 124.3(5)
C5 C4 O2 128.2(5)
C3 C4 O2 107.5(4)
C15 C10 C11 120.6(5)
C15 C10 C9 120.2(5)
C11 C10 C9 119.1(4)
C4 C5 C6 115.4(5)
C4 C5 H5 122.3
C6 C5 H5 122.3
C14 C15 C10 121.3(5)
C14 C15 H15 119.4
C10 C15 H15 119.4
C3 C8 C7 116.6(5)
C3 C8 H8 121.7
C7 C8 H8 121.7
N1 C9 O2 112.1(4)
N1 C9 C10 129.5(4)
O2 C9 C10 118.4(4)
C4 C3 C8 120.3(5)
C4 C3 N1 107.8(4)
C8 C3 N1 131.9(4)
C15 C14 C13 119.1(5)
C15 C14 H14 120.5
C13 C14 H14 120.5
O1 C11 C12 119.0(5)
O1 C11 C10 124.7(5)
C12 C11 C10 116.2(5)
C13 C12 C11 122.0(5)
C13 C12 H12 119.0
C11 C12 H12 119.0
C12 C13 C14 120.8(5)
C12 C13 H13 119.6
C14 C13 H13 119.6
C8 C7 C6 122.1(5)
C8 C7 H7 119.0
C6 C7 H7 119.0
C5 C6 C7 121.3(5)
C5 C6 H6 119.3
C7 C6 H6 119.3
Ga1 C1 H1A 109.5
Ga1 C1 H1B 109.5
H1A C1 H1B 109.5
Ga1 C1 H1C 109.5
H1A C1 H1C 109.5
H1B C1 H1C 109.5
Ga1 C2 H2A 109.5
Ga1 C2 H2B 109.5
H2A C2 H2B 109.5
Ga1 C2 H2C 109.5
H2A C2 H2C 109.5
H2B C2 H2C 109.5

loop_
_geom_bond_atom_site_label_1
_geom_bond_atom_site_label_2
_geom_bond_distance
Ga1 O1 1.891(4)
Ga1 C2 1.947(5)
Ga1 C1 1.949(5)
Ga1 N1 2.041(4)
O2 C9 1.364(5)
O2 C4 1.388(5)
O1 C11 1.304(6)
N1 C9 1.309(5)
N1 C3 1.399(6)
C4 C5 1.362(7)
C4 C3 1.375(6)
C10 C15 1.391(6)
C10 C11 1.432(6)
C10 C9 1.438(6)
C5 C6 1.378(7)
C5 H5 0.9300
C15 C14 1.369(7)
C15 H15 0.9300
C8 C3 1.372(6)
C8 C7 1.379(6)
C8 H8 0.9300
C14 C13 1.397(8)
C14 H14 0.9300
C11 C12 1.408(6)
C12 C13 1.372(7)
C12 H12 0.9300
C13 H13 0.9300
C7 C6 1.387(7)
C7 H7 0.9300
C6 H6 0.9300
C1 H1A 0.9600
C1 H1B 0.9600
C1 H1C 0.9600
C2 H2A 0.9600
C2 H2B 0.9600
C2 H2C 0.9600

loop_
_geom_torsion_atom_site_label_1
_geom_torsion_atom_site_label_2
_geom_torsion_atom_site_label_3
_geom_torsion_atom_site_label_4
_geom_torsion
C2 Ga1 O1 C11 -134.5(4)
C1 Ga1 O1 C11 84.2(5)
N1 Ga1 O1 C11 -22.7(5)
O1 Ga1 N1 C9 12.5(4)
C2 Ga1 N1 C9 123.8(4)
C1 Ga1 N1 C9 -99.9(4)
O1 Ga1 N1 C3 -171.4(4)
C2 Ga1 N1 C3 -60.1(4)
C1 Ga1 N1 C3 76.2(4)
C9 O2 C4 C5 179.0(5)
C9 O2 C4 C3 -0.7(5)
C3 C4 C5 C6 -1.2(8)
O2 C4 C5 C6 179.2(5)
C11 C10 C15 C14 0.8(7)
C9 C10 C15 C14 -179.4(4)
C3 N1 C9 O2 0.7(5)
Ga1 N1 C9 O2 177.6(3)
C3 N1 C9 C10 -177.8(4)
Ga1 N1 C9 C10 -0.8(7)
C4 O2 C9 N1 0.0(5)
C4 O2 C9 C10 178.6(4)
C15 C10 C9 N1 171.9(5)
C11 C10 C9 N1 -8.3(7)
C15 C10 C9 O2 -6.5(6)
C11 C10 C9 O2 173.3(4)
C5 C4 C3 C8 1.0(8)
O2 C4 C3 C8 -179.4(4)
C5 C4 C3 N1 -178.6(5)
O2 C4 C3 N1 1.1(5)
C7 C8 C3 C4 -0.2(7)
C7 C8 C3 N1 179.3(5)
C9 N1 C3 C4 -1.1(5)
Ga1 N1 C3 C4 -177.7(3)
C9 N1 C3 C8 179.4(5)
Ga1 N1 C3 C8 2.8(7)
C10 C15 C14 C13 -1.4(8)
Ga1 O1 C11 C12 -161.0(3)
Ga1 O1 C11 C10 20.4(7)
C15 C10 C11 O1 178.7(5)
C9 C10 C11 O1 -1.1(7)
C15 C10 C11 C12 0.1(7)
C9 C10 C11 C12 -179.7(4)
O1 C11 C12 C13 -179.1(5)
C10 C11 C12 C13 -0.3(7)
C11 C12 C13 C14 -0.3(8)
C15 C14 C13 C12 1.2(8)
C3 C8 C7 C6 -0.2(7)
C4 C5 C6 C7 0.7(8)
C8 C7 C6 C5 0.0(8)
